data_7058900
loop_
_publ_author_name
'Gao, Yingchun'
'Zhao, Yingguo'
'Song, Xiao-Wei'
'Huang, Rong-Yi'
'Meng, Yan'
'Wang, Junwei'
'Wang, Wenjing'
'Chen, Chengneng'

_publ_section_title
;
 Electrocatalytic Reduction of Protons to Hydrogen by a Copper Complex of
 the Pentadentate Ligand Dmphen-DPA in Nonaqueous Electrolyte
;
_journal_name_full 'New Journal of Chemistry'
_journal_paper_doi 10.1039/C9NJ04275J
_journal_year 2019
_chemical_formula_moiety C26H23ZnN5,2(ClO4)
_chemical_formula_sum 'C26 H23 Cl2 N5 O8 Zn'
_chemical_formula_weight 669.76
_space_group_crystal_system orthorhombic
_space_group_IT_number 56
_space_group_name_Hall '-P 2ab 2ac'
_space_group_name_H-M_alt 'P c c n'
_symmetry_space_group_name_Hall '-P 2ab 2ac'
_symmetry_space_group_name_H-M 'P c c n'
_atom_sites_solution_hydrogens mixed
_audit_creation_method SHELXL-2016/6
_audit_update_record
;
2019-10-12 deposited with the CCDC.    2019-10-21 downloaded from the CCDC.
;
_cell_angle_alpha 90
_cell_angle_beta 90
_cell_angle_gamma 90
_cell_formula_units_Z 8
_cell_length_a 26.3912(6)
_cell_length_b 14.1307(3)
_cell_length_c 14.7958(3)
_cell_measurement_reflns_used 9916
_cell_measurement_temperature 296(2)
_cell_measurement_theta_max 25.00
_cell_measurement_theta_min 1.63
_cell_volume 5517.7(2)
_computing_cell_refinement 'Siemens SMART & SAINT'
_computing_data_collection 'Siemens SMART'
_computing_data_reduction 'Siemens XPREP'
_computing_molecular_graphics 'SHELXL-2016/6 crystallographic software package'
_computing_publication_material 'SHELXL-2016/6 crystallographic software package'
_computing_structure_refinement 'SHELXL-2016/6 crystallographic software package'
_computing_structure_solution 'SHELXL-2016/6 crystallographic software package'
_diffrn_ambient_temperature 296(2)
_diffrn_measured_fraction_theta_full 0.964
_diffrn_measured_fraction_theta_max 0.964
_diffrn_measurement_device_type BrukerAXS
_diffrn_radiation_type MoK\a
_diffrn_radiation_wavelength 0.71073
_diffrn_reflns_av_R_equivalents 0.0313
_diffrn_reflns_av_unetI/netI 0.0215
_diffrn_reflns_Laue_measured_fraction_full 0.964
_diffrn_reflns_Laue_measured_fraction_max 0.964
_diffrn_reflns_limit_h_max 28
_diffrn_reflns_limit_h_min -23
_diffrn_reflns_limit_k_max 16
_diffrn_reflns_limit_k_min -16
_diffrn_reflns_limit_l_max 17
_diffrn_reflns_limit_l_min -17
_diffrn_reflns_number 39104
_diffrn_reflns_point_group_measured_fraction_full 0.964
_diffrn_reflns_point_group_measured_fraction_max 0.964
_diffrn_reflns_theta_full 24.999
_diffrn_reflns_theta_max 24.999
_diffrn_reflns_theta_min 1.635
_exptl_absorpt_coefficient_mu 1.144
_exptl_absorpt_correction_T_max .795
_exptl_absorpt_correction_T_min .760
_exptl_absorpt_correction_type empirical
_exptl_absorpt_process_details 'SADABS (Sheldrick, 1996)'
_exptl_crystal_colour colorless
_exptl_crystal_density_diffrn 1.612
_exptl_crystal_description Block
_exptl_crystal_F_000 2736
_exptl_crystal_size_max .30
_exptl_crystal_size_mid .20
_exptl_crystal_size_min .20
_refine_diff_density_max 1.370
_refine_diff_density_min -0.755
_refine_diff_density_rms 0.082
_refine_ls_extinction_method none
_refine_ls_goodness_of_fit_ref 1.046
_refine_ls_hydrogen_treatment mixed
_refine_ls_matrix_type full
_refine_ls_number_parameters 447
_refine_ls_number_reflns 4673
_refine_ls_number_restraints 29
_refine_ls_restrained_S_all 1.067
_refine_ls_R_factor_gt 0.0559
_refine_ls_shift/su_max 0.002
_refine_ls_shift/su_mean 0.000
_refine_ls_structure_factor_coef Fsqd
_refine_ls_weighting_details 'w=1/[\s^2^(Fo^2^)+(0.0799P)^2^+15.9685P] where P=(Fo^2^+2Fc^2^)/3'
_refine_ls_weighting_scheme calc
_refine_ls_wR_factor_gt 0.1541
_refine_ls_wR_factor_ref 0.1698
_reflns_Friedel_coverage 0.000
_reflns_number_gt 3599
_reflns_number_total 4673
_reflns_threshold_expression 'I > 2\s(I)'
_cod_data_source_file c9nj04275j2.cif
_cod_data_source_block Szn
_cod_database_code 7058900
_shelx_shelxl_version_number 2016/6
_shelx_space_group_comment
;
The symmetry employed for this shelxl refinement is uniquely defined
by the following loop, which should always be used as a source of
symmetry information in preference to the above space-group names.
They are only intended as comments.
;
_refine_ls_r_factor_ref 0.0762

loop_
_space_group_symop_operation_xyz
'x, y, z'
'-x+1/2, -y+1/2, z'
'-x, y+1/2, -z+1/2'
'x+1/2, -y, -z+1/2'
'-x, -y, -z'
'x-1/2, y-1/2, -z'
'x, -y-1/2, z-1/2'
'-x-1/2, y, z-1/2'

loop_
_atom_site_label
_atom_site_type_symbol
_atom_site_fract_x
_atom_site_fract_y
_atom_site_fract_z
_atom_site_U_iso_or_equiv
_atom_site_adp_type
_atom_site_occupancy
_atom_site_site_symmetry_order
_atom_site_calc_flag
_atom_site_refinement_flags_posn
_atom_site_refinement_flags_adp
_atom_site_refinement_flags_occupancy
_atom_site_disorder_assembly
_atom_site_disorder_group
Zn1 Zn 0.65628(2) -0.50669(3) 0.71881(3) 0.0384(2) Uani 1 1 d . . . . .
Cl1 Cl 0.48979(5) -0.89289(9) 0.29279(8) 0.0511(4) Uani 1 1 d D . . . .
N4 N 0.63460(16) -0.6422(3) 0.7054(3) 0.0402(9) Uani 1 1 d . . . . .
N1 N 0.61704(15) -0.4367(3) 0.8158(3) 0.0402(9) Uani 1 1 d . . . . .
N2 N 0.73004(18) -0.4718(3) 0.7020(3) 0.0501(11) Uani 1 1 d . . . . .
N3 N 0.68894(18) -0.5768(3) 0.8442(3) 0.0492(11) Uani 1 1 d . . . . .
N5 N 0.61617(16) -0.4995(3) 0.5927(3) 0.0417(10) Uani 1 1 d . . . . .
C22 C 0.60956(19) -0.6638(3) 0.6293(3) 0.0423(11) Uani 1 1 d . . . . .
C17 C 0.5928(2) -0.7559(4) 0.6114(4) 0.0521(13) Uani 1 1 d . . . . .
C5 C 0.6279(2) -0.4602(4) 0.9004(3) 0.0501(13) Uani 1 1 d . . . . .
C21 C 0.59957(19) -0.5877(3) 0.5682(3) 0.0433(12) Uani 1 1 d . . . . .
C1 C 0.5777(2) -0.3792(4) 0.7997(4) 0.0526(13) Uani 1 1 d . . . . .
H1A H 0.570192 -0.362688 0.740340 0.063 Uiso 1 1 calc R U . . .
C20 C 0.5723(2) -0.6066(4) 0.4894(4) 0.0570(14) Uani 1 1 d . . . . .
C14 C 0.6431(2) -0.7055(3) 0.7680(4) 0.0509(13) Uani 1 1 d . . . . .
C16 C 0.6022(2) -0.8237(4) 0.6791(4) 0.0619(16) Uani 1 1 d . . . . .
H16A H 0.591622 -0.885901 0.670870 0.074 Uiso 1 1 calc R U . . .
C25 C 0.6052(2) -0.4269(4) 0.5389(3) 0.0531(14) Uani 1 1 d . . . . .
C24 C 0.5777(2) -0.4410(5) 0.4579(4) 0.0692(17) Uani 1 1 d . . . . .
H24A H 0.570598 -0.389506 0.420824 0.083 Uiso 1 1 calc R U . . .
C4 C 0.5982(2) -0.4288(4) 0.9726(4) 0.0597(15) Uani 1 1 d . . . . .
H4A H 0.605503 -0.447520 1.031455 0.072 Uiso 1 1 calc R U . . .
C8 C 0.7622(2) -0.5035(4) 0.7658(4) 0.0586(15) Uani 1 1 d . . . . .
C15 C 0.6267(3) -0.7990(4) 0.7563(4) 0.0626(16) Uani 1 1 d . . . . .
H15A H 0.632472 -0.843864 0.801178 0.075 Uiso 1 1 calc R U . . .
C9 C 0.8117(3) -0.4687(5) 0.7699(5) 0.077(2) Uani 1 1 d . . . . .
H9A H 0.833456 -0.488096 0.815705 0.092 Uiso 1 1 calc R U . . .
C23 C 0.5618(3) -0.5272(6) 0.4339(4) 0.0733(18) Uani 1 1 d . . . . .
H23A H 0.543799 -0.535241 0.380408 0.088 Uiso 1 1 calc R U . . .
C19 C 0.5567(2) -0.7016(5) 0.4712(4) 0.0701(18) Uani 1 1 d . . . . .
H19A H 0.539335 -0.714458 0.417962 0.084 Uiso 1 1 calc R U . . .
C2 C 0.5479(2) -0.3437(5) 0.8684(4) 0.0678(17) Uani 1 1 d . . . . .
H2A H 0.521275 -0.302612 0.855845 0.081 Uiso 1 1 calc R U . . .
C18 C 0.5664(2) -0.7725(4) 0.5286(4) 0.0612(16) Uani 1 1 d . . . . .
H18A H 0.555892 -0.833469 0.514325 0.073 Uiso 1 1 calc R U . . .
C3 C 0.5584(2) -0.3702(4) 0.9554(4) 0.0644(16) Uani 1 1 d . . . . .
H3A H 0.538308 -0.348186 1.002637 0.077 Uiso 1 1 calc R U . . .
C10 C 0.8277(3) -0.4054(6) 0.7052(7) 0.089(2) Uani 1 1 d . . . . .
H10A H 0.860536 -0.381697 0.707128 0.107 Uiso 1 1 calc R U . . .
C26 C 0.6218(3) -0.3306(4) 0.5667(5) 0.0637(17) Uani 1 1 d . . . . .
C6 C 0.6789(3) -0.5102(4) 0.9156(4) 0.0694(18) Uani 1 1 d . . . . .
H6A H 0.705802 -0.463567 0.917745 0.083 Uiso 1 1 calc R U . . .
H6B H 0.678237 -0.543178 0.973089 0.083 Uiso 1 1 calc R U . . .
C13 C 0.6666(3) -0.6701(4) 0.8535(4) 0.076(2) Uani 1 1 d . . . . .
H13A H 0.640912 -0.668036 0.900294 0.091 Uiso 1 1 calc R U . . .
H13B H 0.692617 -0.714218 0.872603 0.091 Uiso 1 1 calc R U . . .
C11 C 0.7958(3) -0.3778(5) 0.6392(6) 0.083(2) Uani 1 1 d . . . . .
H11A H 0.806415 -0.335975 0.594459 0.100 Uiso 1 1 calc R U . . .
C7 C 0.7443(3) -0.5841(5) 0.8228(5) 0.0746(18) Uani 1 1 d . . . . .
H7A H 0.750607 -0.643100 0.791354 0.089 Uiso 1 1 calc R U . . .
H7B H 0.763416 -0.585079 0.878794 0.089 Uiso 1 1 calc R U . . .
C12 C 0.7478(3) -0.4123(4) 0.6394(4) 0.0642(16) Uani 1 1 d . . . . .
H12A H 0.726046 -0.393534 0.593361 0.077 Uiso 1 1 calc R U . . .
Cl2 Cl 0.750000 -0.250000 0.39250(15) 0.0805(8) Uani 1 2 d DS T P . .
O1A O 0.5345(4) -0.8994(6) 0.3475(8) 0.076(3) Uani 0.72(2) 1 d D . P A 1
O1B O 0.5196(10) -0.905(2) 0.3732(11) 0.111(13) Uani 0.28(2) 1 d D . P A 2
O2A O 0.5040(5) -0.8857(9) 0.1995(4) 0.093(4) Uani 0.72(2) 1 d D . P A 1
O2B O 0.5172(8) -0.933(3) 0.2176(13) 0.110(13) Uani 0.28(2) 1 d D . P A 2
O3A O 0.4587(4) -0.9732(7) 0.3068(9) 0.100(4) Uani 0.72(2) 1 d D . P A 1
O3B O 0.4428(8) -0.944(2) 0.303(2) 0.110(12) Uani 0.28(2) 1 d D . P A 2
O4A O 0.4624(3) -0.8081(5) 0.3176(7) 0.093(4) Uani 0.72(2) 1 d D . P A 1
O4B O 0.4796(15) -0.7954(8) 0.277(2) 0.24(3) Uani 0.28(2) 1 d D . P A 2
Cl3 Cl 0.750000 0.250000 0.07131(13) 0.0737(7) Uani 1 2 d DS T P . .
O5A O 0.7163(5) -0.2111(7) 0.3275(8) 0.110(4) Uani 0.72(2) 1 d D . P A 1
O5B O 0.6985(6) -0.223(2) 0.376(3) 0.132(13) Uani 0.28(2) 1 d D . P A 2
O6A O 0.7267(5) -0.3295(7) 0.4362(8) 0.118(4) Uani 0.72(2) 1 d D . P A 1
O6B O 0.7537(16) -0.305(3) 0.4731(17) 0.151(15) Uani 0.28(2) 1 d D . P A 2
O7 O 0.7162(3) 0.1910(6) 0.0224(5) 0.176(4) Uani 1 1 d D . . B 2
O8 O 0.7274(5) 0.3047(10) 0.1311(10) 0.427(16) Uani 1 1 d D . . C 2
H26A H 0.641(3) -0.331(4) 0.636(5) 0.08(2) Uiso 1 1 d . . . D 2
H26B H 0.642(2) -0.304(4) 0.529(4) 0.065(19) Uiso 1 1 d . . . E 2
H26C H 0.594(3) -0.298(6) 0.568(5) 0.10(3) Uiso 1 1 d . . . F 2

loop_
_atom_site_aniso_label
_atom_site_aniso_U_11
_atom_site_aniso_U_22
_atom_site_aniso_U_33
_atom_site_aniso_U_23
_atom_site_aniso_U_13
_atom_site_aniso_U_12
Zn1 0.0420(4) 0.0336(3) 0.0396(3) 0.0019(2) -0.0021(2) -0.0004(2)
Cl1 0.0477(9) 0.0577(7) 0.0478(7) -0.0026(5) -0.0027(6) -0.0032(6)
N4 0.039(3) 0.0344(19) 0.047(2) -0.0002(17) 0.0028(18) -0.0009(17)
N1 0.040(3) 0.038(2) 0.042(2) -0.0015(16) -0.0005(18) 0.0008(17)
N2 0.045(3) 0.046(2) 0.060(3) -0.002(2) 0.001(2) -0.002(2)
N3 0.056(3) 0.042(2) 0.050(2) 0.0037(18) -0.008(2) 0.004(2)
N5 0.038(3) 0.047(2) 0.040(2) 0.0033(17) 0.0031(17) 0.0023(18)
C22 0.030(3) 0.045(3) 0.051(3) -0.012(2) 0.007(2) -0.003(2)
C17 0.033(3) 0.054(3) 0.069(3) -0.019(3) 0.013(3) -0.006(2)
C5 0.056(4) 0.049(3) 0.046(3) -0.005(2) -0.006(2) 0.006(3)
C21 0.035(3) 0.055(3) 0.040(2) -0.006(2) 0.006(2) 0.001(2)
C1 0.051(4) 0.054(3) 0.053(3) 0.007(2) 0.000(3) 0.007(3)
C20 0.039(3) 0.081(4) 0.051(3) -0.012(3) -0.002(2) -0.002(3)
C14 0.059(4) 0.040(3) 0.054(3) 0.003(2) 0.006(3) -0.001(2)
C16 0.061(4) 0.039(3) 0.086(4) -0.010(3) 0.020(3) -0.008(3)
C25 0.052(4) 0.066(3) 0.042(3) 0.010(2) 0.003(2) 0.010(3)
C24 0.063(5) 0.089(5) 0.056(3) 0.015(3) -0.010(3) 0.010(4)
C4 0.070(4) 0.067(3) 0.042(3) -0.006(2) 0.001(3) -0.004(3)
C8 0.042(4) 0.057(3) 0.077(4) 0.001(3) -0.003(3) -0.002(3)
C15 0.076(5) 0.038(3) 0.074(4) 0.008(3) 0.010(3) -0.002(3)
C9 0.049(5) 0.073(4) 0.108(6) -0.016(4) -0.020(4) 0.008(3)
C23 0.061(5) 0.108(5) 0.051(3) -0.003(3) -0.014(3) 0.003(4)
C19 0.047(4) 0.096(5) 0.067(4) -0.029(4) -0.001(3) -0.012(3)
C2 0.058(4) 0.083(4) 0.062(4) -0.007(3) 0.004(3) 0.022(3)
C18 0.046(4) 0.067(4) 0.070(4) -0.028(3) 0.007(3) -0.015(3)
C3 0.055(4) 0.080(4) 0.058(3) -0.014(3) 0.008(3) 0.007(3)
C10 0.050(5) 0.081(5) 0.136(7) -0.020(5) 0.024(5) -0.018(4)
C26 0.077(5) 0.056(3) 0.058(4) 0.016(3) 0.007(3) 0.006(3)
C6 0.090(5) 0.068(4) 0.051(3) -0.004(3) -0.009(3) 0.008(3)
C13 0.115(6) 0.049(3) 0.064(4) 0.019(3) -0.015(4) -0.012(3)
C11 0.061(5) 0.089(5) 0.099(6) 0.000(4) 0.026(4) -0.013(4)
C7 0.068(5) 0.081(4) 0.074(4) 0.008(3) -0.011(4) 0.011(4)
C12 0.056(4) 0.074(4) 0.062(3) -0.004(3) 0.017(3) -0.010(3)
Cl2 0.119(2) 0.0655(13) 0.0567(12) 0.000 0.000 0.0260(14)
O1A 0.056(6) 0.091(5) 0.081(6) -0.026(4) -0.020(5) 0.006(4)
O1B 0.073(18) 0.20(3) 0.061(13) -0.034(15) -0.012(12) 0.069(19)
O2A 0.083(8) 0.147(9) 0.049(4) -0.002(5) 0.009(4) -0.012(6)
O2B 0.056(14) 0.23(4) 0.043(10) -0.006(15) -0.008(9) 0.012(17)
O3A 0.069(7) 0.075(5) 0.154(9) 0.010(5) 0.004(6) -0.031(6)
O3B 0.054(16) 0.14(2) 0.14(2) 0.002(18) 0.038(15) 0.007(16)
O4A 0.113(7) 0.077(5) 0.089(6) 0.006(4) 0.005(5) 0.050(4)
O4B 0.40(7) 0.17(3) 0.16(3) 0.12(3) 0.03(4) 0.12(4)
Cl3 0.0559(15) 0.130(2) 0.0352(9) 0.000 0.000 -0.0002(14)
O5A 0.150(9) 0.089(6) 0.090(7) 0.020(5) -0.042(6) -0.006(6)
O5B 0.096(19) 0.110(18) 0.19(3) 0.06(2) 0.003(19) 0.044(15)
O6A 0.142(10) 0.146(9) 0.065(6) 0.037(6) 0.022(6) 0.017(7)
O6B 0.22(4) 0.15(2) 0.080(18) 0.050(17) 0.01(2) 0.02(3)
O7 0.160(7) 0.268(10) 0.101(5) -0.030(6) -0.028(5) -0.059(7)
O8 0.38(2) 0.45(3) 0.45(2) -0.318(19) 0.33(2) -0.261(19)

loop_
_atom_type_symbol
_atom_type_description
_atom_type_scat_dispersion_real
_atom_type_scat_dispersion_imag
_atom_type_scat_source
C C 0.0033 0.0016 'International Tables Vol C Tables 4.2.6.8 and 6.1.1.4'
H H 0.0000 0.0000 'International Tables Vol C Tables 4.2.6.8 and 6.1.1.4'
N N 0.0061 0.0033 'International Tables Vol C Tables 4.2.6.8 and 6.1.1.4'
O O 0.0106 0.0060 'International Tables Vol C Tables 4.2.6.8 and 6.1.1.4'
Cl Cl 0.1484 0.1585 'International Tables Vol C Tables 4.2.6.8 and 6.1.1.4'
Zn Zn 0.2839 1.4301 'International Tables Vol C Tables 4.2.6.8 and 6.1.1.4'

loop_
_geom_angle_atom_site_label_1
_geom_angle_atom_site_label_2
_geom_angle_atom_site_label_3
_geom_angle
_geom_angle_site_symmetry_1
_geom_angle_site_symmetry_3
N4 Zn1 N2 119.60(17) . .
N4 Zn1 N1 112.95(16) . .
N2 Zn1 N1 117.36(17) . .
N4 Zn1 N5 79.58(15) . .
N2 Zn1 N5 110.84(17) . .
N1 Zn1 N5 109.88(16) . .
N4 Zn1 N3 76.89(15) . .
N2 Zn1 N3 80.88(18) . .
N1 Zn1 N3 80.13(16) . .
N5 Zn1 N3 156.47(15) . .
O3B Cl1 O1B 109.0(8) . .
O3A Cl1 O1A 110.0(5) . .
O3B Cl1 O4B 109.9(8) . .
O1B Cl1 O4B 110.7(8) . .
O3A Cl1 O2A 110.4(5) . .
O1A Cl1 O2A 109.5(5) . .
O3B Cl1 O2B 108.3(8) . .
O1B Cl1 O2B 108.5(7) . .
O4B Cl1 O2B 110.4(8) . .
O3A Cl1 O4A 109.7(5) . .
O1A Cl1 O4A 108.7(4) . .
O2A Cl1 O4A 108.4(5) . .
C14 N4 C22 121.6(4) . .
C14 N4 Zn1 122.2(3) . .
C22 N4 Zn1 116.1(3) . .
C1 N1 C5 119.1(4) . .
C1 N1 Zn1 124.5(3) . .
C5 N1 Zn1 115.8(3) . .
C12 N2 C8 118.3(5) . .
C12 N2 Zn1 125.2(4) . .
C8 N2 Zn1 116.1(4) . .
C6 N3 C13 116.7(5) . .
C6 N3 C7 112.3(5) . .
C13 N3 C7 110.7(5) . .
C6 N3 Zn1 104.2(3) . .
C13 N3 Zn1 108.6(3) . .
C7 N3 Zn1 103.1(3) . .
C25 N5 C21 118.3(5) . .
C25 N5 Zn1 131.5(4) . .
C21 N5 Zn1 110.1(3) . .
N4 C22 C17 121.8(5) . .
N4 C22 C21 116.8(4) . .
C17 C22 C21 121.4(5) . .
C22 C17 C16 116.2(5) . .
C22 C17 C18 118.0(5) . .
C16 C17 C18 125.8(5) . .
N1 C5 C4 121.4(5) . .
N1 C5 C6 116.3(5) . .
C4 C5 C6 121.7(5) . .
N5 C21 C20 124.1(5) . .
N5 C21 C22 117.3(4) . .
C20 C21 C22 118.6(5) . .
N1 C1 C2 122.1(5) . .
N1 C1 H1A 118.9 . .
C2 C1 H1A 118.9 . .
C21 C20 C23 115.7(5) . .
C21 C20 C19 119.0(6) . .
C23 C20 C19 125.3(6) . .
N4 C14 C15 120.3(5) . .
N4 C14 C13 116.2(4) . .
C15 C14 C13 123.2(5) . .
C15 C16 C17 120.5(5) . .
C15 C16 H16A 119.7 . .
C17 C16 H16A 119.7 . .
N5 C25 C24 120.6(5) . .
N5 C25 C26 118.4(5) . .
C24 C25 C26 120.9(5) . .
C23 C24 C25 120.9(6) . .
C23 C24 H24A 119.5 . .
C25 C24 H24A 119.5 . .
C3 C4 C5 118.9(5) . .
C3 C4 H4A 120.6 . .
C5 C4 H4A 120.6 . .
N2 C8 C9 120.2(6) . .
N2 C8 C7 116.8(5) . .
C9 C8 C7 122.6(6) . .
C16 C15 C14 119.5(5) . .
C16 C15 H15A 120.2 . .
C14 C15 H15A 120.2 . .
C10 C9 C8 119.0(7) . .
C10 C9 H9A 120.5 . .
C8 C9 H9A 120.5 . .
C24 C23 C20 120.4(6) . .
C24 C23 H23A 119.8 . .
C20 C23 H23A 119.8 . .
C18 C19 C20 121.9(6) . .
C18 C19 H19A 119.0 . .
C20 C19 H19A 119.0 . .
C3 C2 C1 118.6(6) . .
C3 C2 H2A 120.7 . .
C1 C2 H2A 120.7 . .
C19 C18 C17 121.0(5) . .
C19 C18 H18A 119.5 . .
C17 C18 H18A 119.5 . .
C2 C3 C4 119.9(5) . .
C2 C3 H3A 120.1 . .
C4 C3 H3A 120.1 . .
C11 C10 C9 120.0(7) . .
C11 C10 H10A 120.0 . .
C9 C10 H10A 120.0 . .
C25 C26 H26A 112(3) . .
C25 C26 H26B 114(4) . .
H26A C26 H26B 108(5) . .
C25 C26 H26C 104(5) . .
H26A C26 H26C 111(6) . .
H26B C26 H26C 108(6) . .
N3 C6 C5 110.8(5) . .
N3 C6 H6A 109.5 . .
C5 C6 H6A 109.5 . .
N3 C6 H6B 109.5 . .
C5 C6 H6B 109.5 . .
H6A C6 H6B 108.1 . .
N3 C13 C14 113.1(4) . .
N3 C13 H13A 109.0 . .
C14 C13 H13A 109.0 . .
N3 C13 H13B 109.0 . .
C14 C13 H13B 109.0 . .
H13A C13 H13B 107.8 . .
C10 C11 C12 118.4(7) . .
C10 C11 H11A 120.8 . .
C12 C11 H11A 120.8 . .
N3 C7 C8 112.0(5) . .
N3 C7 H7A 109.2 . .
C8 C7 H7A 109.2 . .
N3 C7 H7B 109.2 . .
C8 C7 H7B 109.2 . .
H7A C7 H7B 107.9 . .
N2 C12 C11 123.8(7) . .
N2 C12 H12A 118.1 . .
C11 C12 H12A 118.1 . .
O5A Cl2 O5A 94.8(12) . 2_645
O5A Cl2 O6B 108.3(15) . 2_645
O5A Cl2 O6B 145.0(14) 2_645 2_645
O6B Cl2 O6B 66(3) 2_645 .
O5A Cl2 O6A 109.9(5) . .
O5A Cl2 O6A 105.6(6) 2_645 .
O5A Cl2 O6A 105.6(6) . 2_645
O5A Cl2 O6A 109.9(5) 2_645 2_645
O6A Cl2 O6A 126.5(11) . 2_645
O6B Cl2 O5B 86(3) 2_645 .
O6B Cl2 O5B 110.7(10) . .
O5A Cl2 O5B 125(2) . 2_645
O5A Cl2 O5B 35.5(13) 2_645 2_645
O6A Cl2 O5B 106.1(16) . 2_645
O6A Cl2 O5B 83.0(13) 2_645 2_645
Cl1 O1B O3B 35.6(4) . .
Cl1 O3B O1B 35.4(4) . .
Cl1 O3B O4B 34.8(4) . .
O1B O3B O4B 60.2(4) . .
Cl1 O4B O3B 35.3(5) . .
O8 Cl3 O8 95.7(18) . 2_655
O8 Cl3 O7 113.7(6) . .
O8 Cl3 O7 106.4(7) 2_655 .
O8 O8 Cl3 42.1(9) 2_655 .

loop_
_geom_bond_atom_site_label_1
_geom_bond_atom_site_label_2
_geom_bond_distance
_geom_bond_site_symmetry_2
Zn1 N4 2.009(4) .
Zn1 N2 2.023(5) .
Zn1 N1 2.028(4) .
Zn1 N5 2.148(4) .
Zn1 N3 2.273(4) .
Cl1 O3B 1.443(9) .
Cl1 O1B 1.436(8) .
Cl1 O3A 1.415(6) .
Cl1 O1A 1.435(5) .
Cl1 O4B 1.423(8) .
Cl1 O2A 1.434(5) .
Cl1 O2B 1.445(9) .
Cl1 O4A 1.446(5) .
N4 C14 1.306(6) .
N4 C22 1.341(6) .
N1 C1 1.340(7) .
N1 C5 1.326(6) .
N2 C12 1.336(7) .
N2 C8 1.345(7) .
N3 C6 1.438(7) .
N3 C13 1.450(7) .
N3 C7 1.498(8) .
N5 C25 1.330(6) .
N5 C21 1.370(6) .
C22 C17 1.400(7) .
C22 C21 1.431(7) .
C17 C16 1.409(8) .
C17 C18 1.428(8) .
C5 C4 1.398(8) .
C5 C6 1.537(9) .
C21 C20 1.395(7) .
C1 C2 1.379(8) .
C1 H1A 0.9300 .
C20 C23 1.417(9) .
C20 C19 1.430(8) .
C14 C15 1.402(7) .
C14 C13 1.495(8) .
C16 C15 1.358(9) .
C16 H16A 0.9300 .
C25 C24 1.416(8) .
C25 C26 1.486(9) .
C24 C23 1.337(9) .
C24 H24A 0.9300 .
C4 C3 1.362(8) .
C4 H4A 0.9300 .
C8 C9 1.397(10) .
C8 C7 1.494(8) .
C15 H15A 0.9300 .
C9 C10 1.377(11) .
C9 H9A 0.9300 .
C23 H23A 0.9300 .
C19 C18 1.338(9) .
C19 H19A 0.9300 .
C2 C3 1.369(8) .
C2 H2A 0.9300 .
C18 H18A 0.9300 .
C3 H3A 0.9300 .
C10 C11 1.348(11) .
C10 H10A 0.9300 .
C26 H26A 1.14(7) .
C26 H26B 0.87(7) .
C26 H26C 0.87(8) .
C6 H6A 0.9700 .
C6 H6B 0.9700 .
C13 H13A 0.9700 .
C13 H13B 0.9700 .
C11 C12 1.357(9) .
C11 H11A 0.9300 .
C7 H7A 0.9700 .
C7 H7B 0.9700 .
C12 H12A 0.9300 .
Cl2 O5A 1.421(6) .
Cl2 O5A 1.421(6) 2_645
Cl2 O6B 1.424(9) 2_645
Cl2 O6B 1.424(9) .
Cl2 O6A 1.435(7) .
Cl2 O6A 1.435(7) 2_645
Cl2 O5B 1.433(10) .
Cl2 O5B 1.433(10) 2_645
O1B O3B 2.343(10) .
O3B O4B 2.346(10) .
Cl3 O8 1.318(7) .
Cl3 O8 1.318(7) 2_655
Cl3 O7 1.418(6) .
Cl3 O7 1.419(6) 2_655
O8 O8 1.95(3) 2_655
